data_4084916
loop_
_publ_author_name
'Smith, Elizabeth J.'
'Pridmore, Natalie E.'
'Whitwood, Adrian C.'
'Lynam, Jason M.'

_publ_section_title
;
 Synthesis of Phosphonium-Substituted Vinylidene Complexes from [HC\\tb
 CCH2PPh3]+: Exploring the Competition between Allene and Vinylidene
 Formation.
;
_journal_issue 24
_journal_name_full Organometallics
_journal_page_first 7260
_journal_paper_doi 10.1021/om5010429
_journal_volume 33
_journal_year 2014
_chemical_formula_moiety 'C39 H60 Cl P3 Rh, C4 H8 O, C24 H20 B'
_chemical_formula_sum 'C67 H88 B Cl O P3 Rh'
_chemical_formula_weight 1151.45
_chemical_name_systematic
;
 ?
;
_space_group_crystal_system triclinic
_space_group_IT_number 2
_space_group_name_Hall '-P 1'
_space_group_name_H-M_alt 'P -1'
_symmetry_Int_Tables_number 2
_symmetry_space_group_name_Hall '-P 1'
_symmetry_space_group_name_H-M 'P -1'
_atom_sites_solution_hydrogens mixed
_atom_sites_solution_primary iterative
_audit_creation_date 14-01-16
_audit_creation_method
;
Rigaku CrystalClear-SM Expert 3.1 b27
;
_audit_update_record
;
????
;
_cell_angle_alpha 99.886(7)
_cell_angle_beta 90.287(6)
_cell_angle_gamma 106.837(8)
_cell_formula_units_Z 2
_cell_length_a 11.6843(4)
_cell_length_b 12.6555(4)
_cell_length_c 21.5962(15)
_cell_measurement_reflns_used 34945
_cell_measurement_temperature 100
_cell_measurement_theta_max 27.5
_cell_measurement_theta_min 3.1
_cell_volume 3006.1(3)
_computing_cell_refinement
;
CrystalClear-SM Expert 3.1 b27 (Rigaku, 2012)
;
_computing_data_collection
;
CrystalClear-SM Expert 3.1 b27 (Rigaku, 2012)
;
_computing_data_reduction
;
CrystalClear-SM Expert 3.1 b27 (Rigaku, 2012)
;
_computing_molecular_graphics 'Olex2 (Dolomanov et al., 2009)'
_computing_publication_material 'Olex2 (Dolomanov et al., 2009)'
_computing_structure_refinement 'ShelXL (Sheldrick, 2008)'
_computing_structure_solution
;
Superflip (Palatinus & Chapuis, 2007;Palatinus & van der Lee, 2008;
Palatinus et al., 2012)
;
_diffrn_ambient_temperature 100
_diffrn_detector CCD
_diffrn_detector_area_resol_mean 28.5714
_diffrn_measured_fraction_theta_full 0.998
_diffrn_measured_fraction_theta_max 0.998
_diffrn_measurement_details
;
scan:
    Number of images: 108
               Slice: -35.0000 - 73.0000
         Image width: 1.0000
            Exp time: 5.0000
       Rotation axis: Omega
               Omega: 0.0000
               Kappa: 72.0000
                 Phi: -180.0000
                 XTD: 44.9929
              2theta: -17.0607
scan:
    Number of images: 91
               Slice: -69.0000 - 22.0000
         Image width: 1.0000
            Exp time: 5.0000
       Rotation axis: Omega
               Omega: 0.0000
               Kappa: -72.0000
                 Phi: 60.0000
                 XTD: 44.9929
              2theta: -17.0607
scan:
    Number of images: 91
               Slice: -69.0000 - 22.0000
         Image width: 1.0000
            Exp time: 5.0000
       Rotation axis: Omega
               Omega: 0.0000
               Kappa: -72.0000
                 Phi: -120.0000
                 XTD: 44.9929
              2theta: -17.0607
scan:
    Number of images: 67
               Slice: -88.0000 - -21.0000
         Image width: 1.0000
            Exp time: 5.0000
       Rotation axis: Omega
               Omega: 0.0000
               Kappa: 0.0000
                 Phi: 60.0000
                 XTD: 44.9929
              2theta: -17.0607
scan:
    Number of images: 18
               Slice: -31.0000 - -13.0000
         Image width: 1.0000
            Exp time: 5.0000
       Rotation axis: Omega
               Omega: 0.0000
               Kappa: 54.0000
                 Phi: 30.0000
                 XTD: 44.9929
              2theta: -17.0607
scan:
    Number of images: 104
               Slice: -31.0000 - 73.0000
         Image width: 1.0000
            Exp time: 5.0000
       Rotation axis: Omega
               Omega: 0.0000
               Kappa: 72.0000
                 Phi: -120.0000
                 XTD: 44.9929
              2theta: -17.0607
scan:
    Number of images: 82
               Slice: -69.0000 - 13.0000
         Image width: 1.0000
            Exp time: 5.0000
       Rotation axis: Omega
               Omega: 0.0000
               Kappa: -72.0000
                 Phi: 120.0000
                 XTD: 44.9929
              2theta: -17.0607
;
_diffrn_measurement_device
;
AFC12 (Right): Kappa 3 circle
;
_diffrn_measurement_device_type
;
Rigaku Saturn724+ (2x2 bin mode)
;
_diffrn_measurement_method 'profile data from \w-scans'
_diffrn_measurement_specimen_support Mitegen
_diffrn_orient_matrix_type d*Trek
_diffrn_orient_matrix_UB_11 -0.083461
_diffrn_orient_matrix_UB_12 0.015109
_diffrn_orient_matrix_UB_13 0.028241
_diffrn_orient_matrix_UB_21 -0.018306
_diffrn_orient_matrix_UB_22 0.079677
_diffrn_orient_matrix_UB_23 -0.018508
_diffrn_orient_matrix_UB_31 -0.018378
_diffrn_orient_matrix_UB_32 -0.005231
_diffrn_orient_matrix_UB_33 -0.042922
_diffrn_radiation_monochromator Confocal
_diffrn_radiation_type MoK\a
_diffrn_radiation_wavelength 0.7107
_diffrn_reflns_av_R_equivalents 0.042
_diffrn_reflns_av_unetI/netI 0.060
_diffrn_reflns_Laue_measured_fraction_full 0.998
_diffrn_reflns_Laue_measured_fraction_max 0.998
_diffrn_reflns_limit_h_max 15
_diffrn_reflns_limit_h_min -15
_diffrn_reflns_limit_k_max 16
_diffrn_reflns_limit_k_min -16
_diffrn_reflns_limit_l_max 27
_diffrn_reflns_limit_l_min -27
_diffrn_reflns_number 40506
_diffrn_reflns_point_group_measured_fraction_full 0.998
_diffrn_reflns_point_group_measured_fraction_max 0.998
_diffrn_reflns_theta_full 25.214
_diffrn_reflns_theta_max 27.453
_diffrn_reflns_theta_min 3.066
_diffrn_reflns_transf_matrix_11 -0.083461
_diffrn_reflns_transf_matrix_12 0.015109
_diffrn_reflns_transf_matrix_13 0.028241
_diffrn_reflns_transf_matrix_21 -0.018306
_diffrn_reflns_transf_matrix_22 0.079677
_diffrn_reflns_transf_matrix_23 -0.018508
_diffrn_reflns_transf_matrix_31 -0.018378
_diffrn_reflns_transf_matrix_32 -0.005231
_diffrn_reflns_transf_matrix_33 -0.042922
_diffrn_source 'Rotating Anode'
_diffrn_source_current 55.0
_diffrn_source_power 2.5
_diffrn_source_voltage 45.0
_exptl_absorpt_coefficient_mu 0.45
_exptl_absorpt_correction_T_max 1.000
_exptl_absorpt_correction_T_min 0.889
_exptl_absorpt_correction_type multi-scan
_exptl_absorpt_process_details
;
CrystalClear-SM Expert 3.1 b27 (Rigaku, 2012)
;
_exptl_crystal_colour yellow
_exptl_crystal_colour_primary yellow
_exptl_crystal_density_diffrn 1.272
_exptl_crystal_description 'flat Prism'
_exptl_crystal_F_000 1220
_exptl_crystal_size_max 0.13
_exptl_crystal_size_mid 0.06
_exptl_crystal_size_min 0.02
_refine_diff_density_max 0.932
_refine_diff_density_min -0.519
_refine_diff_density_rms 0.074
_refine_ls_extinction_method none
_refine_ls_goodness_of_fit_ref 1.050
_refine_ls_hydrogen_treatment mixed
_refine_ls_matrix_type full
_refine_ls_number_parameters 687
_refine_ls_number_reflns 13740
_refine_ls_number_restraints 0
_refine_ls_restrained_S_all 1.050
_refine_ls_R_factor_all 0.0487
_refine_ls_R_factor_gt 0.0366
_refine_ls_shift/su_max 0.003
_refine_ls_shift/su_mean 0.000
_refine_ls_structure_factor_coef Fsqd
_refine_ls_weighting_details 'w=1/[\s^2^(Fo^2^)+(0.0266P)^2^+2.3662P] where P=(Fo^2^+2Fc^2^)/3'
_refine_ls_weighting_scheme calc
_refine_ls_wR_factor_gt 0.0781
_refine_ls_wR_factor_ref 0.0827
_reflns_Friedel_coverage 0.000
_reflns_number_gt 11373
_reflns_number_total 13740
_reflns_threshold_expression 'I > 2\s(I)'
_cod_data_source_file om5010429_si_002.cif
_cod_data_source_block '[10]BPh4.thf'
_cod_depositor_comments
;
The following automatic conversions were performed:

'_exptl_absorpt_correction_type' value 'Multi-scan' changed to
'multi-scan' according to
/home/saulius/struct/COD-crude-data--automatic-downloads/rss-feeds/ACS/lib/dictionaries/cif_core.dic
dictionary named 'cif_core.dic' version 2.4.2 from 2011-04-26.

Automatic conversion script
Id: cif_fix_values 2935 2014-11-11 08:27:57Z andrius 

 Adding full bibliography for 4084912--4084917.cif.
;
_cod_database_code 4084916
_shelxl_version_number 2013-4
_shelx_space_group_comment
;
The symmetry employed for this shelxl refinement is uniquely defined
by the following loop, which should always be used as a source of
symmetry information in preference to the above space-group names.
They are only intended as comments.
;
_olex2_refinement_description
;
1. Fixed Uiso
 At 1.2 times of:
  All C(H) groups, All C(H,H) groups
 At 1.5 times of:
  All C(H,H,H) groups
2.a Ternary CH refined with riding coordinates:
 C34(H34), C22(H22), C28(H28), C25(H25), C37(H37), C31(H31)
2.b Secondary CH2 refined with riding coordinates:
 C67(H67A,H67B), C64(H64A,H64B), C66(H66A,H66B), C65(H65A,H65B)
2.c Aromatic/amide H refined with riding coordinates:
 C56(H56), C49(H49), C57(H57), C41(H41), C61(H61), C59(H59), C9(H9), C42(H42),
 C62(H62), C54(H54), C8(H8), C12(H12), C60(H60), C5(H5), C53(H53), C63(H63),
 C50(H50), C55(H55), C18(H18), C48(H48), C21(H21), C6(H6), C13(H13), C11(H11),
 C47(H47), C17(H17), C43(H43), C14(H14), C20(H20), C3(H3), C15(H15), C51(H51),
 C44(H44), C7(H7), C19(H19), C45(H45)
2.d Idealised Me refined as rotating group:
 C23(H23A,H23B,H23C), C27(H27A,H27B,H27C), C26(H26A,H26B,H26C), C39(H39A,H39B,
 H39C), C38(H38A,H38B,H38C), C36(H36A,H36B,H36C), C24(H24A,H24B,H24C), C30(H30A,
 H30B,H30C), C29(H29A,H29B,H29C), C32(H32A,H32B,H32C), C35(H35A,H35B,H35C),
 C33(H33A,H33B,H33C)
;
_olex2_computing_structure_refinement_long 'ShelXL (Sheldrick, 2008)'

loop_
_space_group_symop_operation_xyz
'x, y, z'
'-x, -y, -z'

loop_
_atom_site_label
_atom_site_type_symbol
_atom_site_fract_x
_atom_site_fract_y
_atom_site_fract_z
_atom_site_U_iso_or_equiv
_atom_site_adp_type
_atom_site_occupancy
_atom_site_site_symmetry_order
_atom_site_calc_flag
_atom_site_refinement_flags_posn
Rh1 Rh 0.07658(2) 0.22567(2) 0.85794(2) 0.01205(5) Uani 1 1 d .
Cl1 Cl 0.13380(5) 0.32817(5) 0.96059(3) 0.02300(12) Uani 1 1 d .
P3 P 0.07685(5) 0.16948(4) 0.63692(2) 0.01164(11) Uani 1 1 d .
P2 P -0.08986(5) 0.29747(4) 0.86361(2) 0.01248(11) Uani 1 1 d .
P1 P 0.25071(5) 0.16685(4) 0.86585(3) 0.01393(11) Uani 1 1 d .
O1 O -0.2140(2) -0.39256(16) 0.82417(10) 0.0444(5) Uani 1 1 d .
C56 C 0.3628(2) -0.3685(2) 0.85734(11) 0.0236(5) Uani 1 1 d .
H56 H 0.3236 -0.4296 0.8756 0.028 Uiso 1 1 calc R
C67 C -0.1394(3) -0.2990(3) 0.80178(16) 0.0471(8) Uani 1 1 d .
H67A H -0.1430 -0.3129 0.7561 0.057 Uiso 1 1 calc R
H67B H -0.0570 -0.2835 0.8171 0.057 Uiso 1 1 calc R
C4 C 0.21319(18) 0.19559(16) 0.59605(10) 0.0134(4) Uani 1 1 d .
C49 C 0.5164(2) 0.01825(17) 0.61589(11) 0.0197(5) Uani 1 1 d .
H49 H 0.5356 0.0870 0.6025 0.024 Uiso 1 1 calc R
C23 C -0.2907(2) 0.28787(19) 0.78098(11) 0.0221(5) Uani 1 1 d .
H23A H -0.3324 0.3134 0.8159 0.033 Uiso 1 1 calc GR
H23B H -0.3477 0.2408 0.7481 0.033 Uiso 1 1 calc GR
H23C H -0.2410 0.3514 0.7654 0.033 Uiso 1 1 calc GR
C57 C 0.36529(19) -0.38019(18) 0.79246(11) 0.0201(5) Uani 1 1 d .
H57 H 0.3276 -0.4502 0.7682 0.024 Uiso 1 1 calc R
C41 C 0.56466(18) -0.37226(16) 0.59874(10) 0.0148(4) Uani 1 1 d .
H41 H 0.5315 -0.3363 0.5726 0.018 Uiso 1 1 calc R
C61 C 0.05689(19) -0.49015(17) 0.59180(11) 0.0190(5) Uani 1 1 d .
H61 H -0.0188 -0.5230 0.5717 0.023 Uiso 1 1 calc R
C59 C 0.18429(18) -0.37832(16) 0.68148(10) 0.0156(4) Uani 1 1 d .
H59 H 0.1910 -0.3371 0.7221 0.019 Uiso 1 1 calc R
C9 C 0.30621(19) 0.29438(18) 0.61524(11) 0.0204(5) Uani 1 1 d .
H9 H 0.2974 0.3478 0.6488 0.024 Uiso 1 1 calc R
C42 C 0.65036(18) -0.42218(16) 0.57522(11) 0.0179(4) Uani 1 1 d .
H42 H 0.6725 -0.4203 0.5340 0.021 Uiso 1 1 calc R
C62 C 0.15808(19) -0.50189(18) 0.56172(11) 0.0202(5) Uani 1 1 d .
H62 H 0.1505 -0.5435 0.5212 0.024 Uiso 1 1 calc R
C52 C 0.42172(18) -0.29199(17) 0.76138(10) 0.0143(4) Uani 1 1 d .
C34 C 0.39234(19) 0.28016(18) 0.86358(11) 0.0193(5) Uani 1 1 d .
H34 H 0.4569 0.2448 0.8583 0.023 Uiso 1 1 calc R
C54 C 0.4763(2) -0.17656(19) 0.86639(11) 0.0219(5) Uani 1 1 d .
H54 H 0.5148 -0.1071 0.8910 0.026 Uiso 1 1 calc R
C8 C 0.4112(2) 0.3126(2) 0.58437(12) 0.0270(5) Uani 1 1 d .
H8 H 0.4734 0.3783 0.5972 0.032 Uiso 1 1 calc R
C12 C -0.21455(19) 0.26625(17) 0.60004(11) 0.0175(4) Uani 1 1 d .
H12 H -0.2766 0.2831 0.6226 0.021 Uiso 1 1 calc R
C60 C 0.07034(19) -0.42892(17) 0.65213(11) 0.0178(4) Uani 1 1 d .
H60 H 0.0032 -0.4214 0.6733 0.021 Uiso 1 1 calc R
C58 C 0.28919(18) -0.38683(16) 0.65254(10) 0.0137(4) Uani 1 1 d .
C16 C 0.01947(18) 0.02104(16) 0.63408(9) 0.0134(4) Uani 1 1 d .
C5 C 0.22623(19) 0.11701(18) 0.54503(10) 0.0177(4) Uani 1 1 d .
H5 H 0.1641 0.0515 0.5317 0.021 Uiso 1 1 calc R
C53 C 0.47717(19) -0.18959(17) 0.80114(10) 0.0171(4) Uani 1 1 d .
H53 H 0.5160 -0.1279 0.7832 0.020 Uiso 1 1 calc R
C27 C -0.1785(2) 0.19513(19) 0.96879(11) 0.0236(5) Uani 1 1 d .
H27A H -0.2502 0.1412 0.9485 0.035 Uiso 1 1 calc GR
H27B H -0.1880 0.2114 1.0132 0.035 Uiso 1 1 calc GR
H27C H -0.1121 0.1651 0.9616 0.035 Uiso 1 1 calc GR
C63 C 0.27112(19) -0.45168(17) 0.59194(10) 0.0168(4) Uani 1 1 d .
H63 H 0.3376 -0.4617 0.5709 0.020 Uiso 1 1 calc R
C50 C 0.4045(2) -0.05842(18) 0.60114(11) 0.0207(5) Uani 1 1 d .
H50 H 0.3482 -0.0421 0.5768 0.025 Uiso 1 1 calc R
C55 C 0.4190(2) -0.2656(2) 0.89507(11) 0.0251(5) Uani 1 1 d .
H55 H 0.4180 -0.2567 0.9387 0.030 Uiso 1 1 calc R
C18 C 0.0521(2) -0.15088(17) 0.65151(10) 0.0180(4) Uani 1 1 d .
H18 H 0.1032 -0.1903 0.6620 0.022 Uiso 1 1 calc R
C48 C 0.59938(19) -0.00951(17) 0.65106(10) 0.0179(4) Uani 1 1 d .
H48 H 0.6752 0.0410 0.6614 0.022 Uiso 1 1 calc R
C21 C -0.10158(18) -0.03422(17) 0.62025(10) 0.0173(4) Uani 1 1 d .
H21 H -0.1531 0.0049 0.6100 0.021 Uiso 1 1 calc R
C6 C 0.3317(2) 0.1366(2) 0.51427(11) 0.0225(5) Uani 1 1 d .
H6 H 0.3404 0.0844 0.4800 0.027 Uiso 1 1 calc R
C26 C -0.2621(2) 0.35045(19) 0.94767(11) 0.0221(5) Uani 1 1 d .
H26A H -0.2443 0.4180 0.9304 0.033 Uiso 1 1 calc GR
H26B H -0.2779 0.3668 0.9913 0.033 Uiso 1 1 calc GR
H26C H -0.3312 0.2960 0.9252 0.033 Uiso 1 1 calc GR
C13 C -0.21208(19) 0.26668(17) 0.53612(11) 0.0186(5) Uani 1 1 d .
H13 H -0.2725 0.2844 0.5157 0.022 Uiso 1 1 calc R
C22 C -0.21254(18) 0.22086(17) 0.80255(10) 0.0159(4) Uani 1 1 d .
H22 H -0.1728 0.1971 0.7651 0.019 Uiso 1 1 calc R
C11 C -0.12400(18) 0.24052(16) 0.63033(10) 0.0157(4) Uani 1 1 d .
H11 H -0.1245 0.2417 0.6735 0.019 Uiso 1 1 calc R
C47 C 0.57007(18) -0.11227(16) 0.67098(10) 0.0143(4) Uani 1 1 d .
H47 H 0.6282 -0.1296 0.6935 0.017 Uiso 1 1 calc R
C28 C -0.05230(19) 0.44548(16) 0.85237(10) 0.0153(4) Uani 1 1 d .
H28 H -0.1280 0.4623 0.8464 0.018 Uiso 1 1 calc R
C17 C 0.09680(19) -0.03782(16) 0.64945(10) 0.0153(4) Uani 1 1 d .
H17 H 0.1780 -0.0011 0.6583 0.018 Uiso 1 1 calc R
C43 C 0.70320(19) -0.47516(17) 0.61342(12) 0.0216(5) Uani 1 1 d .
H43 H 0.7610 -0.5087 0.5983 0.026 Uiso 1 1 calc R
C14 C -0.1203(2) 0.24098(18) 0.50230(11) 0.0205(5) Uani 1 1 d .
H14 H -0.1191 0.2420 0.4594 0.025 Uiso 1 1 calc R
C39 C 0.1492(2) 0.0408(2) 0.95857(12) 0.0263(5) Uani 1 1 d .
H39A H 0.0821 0.0667 0.9500 0.039 Uiso 1 1 calc GR
H39B H 0.1541 0.0365 1.0024 0.039 Uiso 1 1 calc GR
H39C H 0.1389 -0.0321 0.9336 0.039 Uiso 1 1 calc GR
C38 C 0.3745(2) 0.0829(2) 0.95187(11) 0.0247(5) Uani 1 1 d .
H38A H 0.3639 0.0110 0.9256 0.037 Uiso 1 1 calc GR
H38B H 0.3832 0.0766 0.9952 0.037 Uiso 1 1 calc GR
H38C H 0.4450 0.1360 0.9409 0.037 Uiso 1 1 calc GR
C36 C 0.4262(2) 0.37056(19) 0.92292(12) 0.0268(5) Uani 1 1 d .
H36A H 0.3638 0.4058 0.9302 0.040 Uiso 1 1 calc GR
H36B H 0.4997 0.4258 0.9175 0.040 Uiso 1 1 calc GR
H36C H 0.4364 0.3368 0.9583 0.040 Uiso 1 1 calc GR
C24 C -0.29086(19) 0.11233(18) 0.82117(11) 0.0203(5) Uani 1 1 d .
H24A H -0.2406 0.0734 0.8367 0.030 Uiso 1 1 calc GR
H24B H -0.3391 0.0654 0.7850 0.030 Uiso 1 1 calc GR
H24C H -0.3419 0.1303 0.8535 0.030 Uiso 1 1 calc GR
C64 C -0.2837(3) -0.3553(3) 0.87274(14) 0.0438(7) Uani 1 1 d .
H64A H -0.2787 -0.3889 0.9094 0.053 Uiso 1 1 calc R
H64B H -0.3671 -0.3755 0.8580 0.053 Uiso 1 1 calc R
C20 C -0.1455(2) -0.14814(18) 0.62187(11) 0.0215(5) Uani 1 1 d .
H20 H -0.2263 -0.1856 0.6121 0.026 Uiso 1 1 calc R
C3 C 0.10528(18) 0.23974(16) 0.71602(9) 0.0133(4) Uani 1 1 d .
H3 H 0.1504 0.3149 0.7240 0.016 Uiso 1 1 calc R
C15 C -0.03000(19) 0.21372(17) 0.53228(10) 0.0169(4) Uani 1 1 d .
H15 H 0.0314 0.1962 0.5095 0.020 Uiso 1 1 calc R
C51 C 0.37566(19) -0.16020(17) 0.62261(10) 0.0165(4) Uani 1 1 d .
H51 H 0.2993 -0.2098 0.6125 0.020 Uiso 1 1 calc R
C44 C 0.6680(2) -0.47677(19) 0.67411(12) 0.0243(5) Uani 1 1 d .
H44 H 0.7029 -0.5114 0.7003 0.029 Uiso 1 1 calc R
C25 C -0.15476(19) 0.30338(17) 0.94158(10) 0.0167(4) Uani 1 1 d .
H25 H -0.0916 0.3586 0.9701 0.020 Uiso 1 1 calc R
C30 C 0.0183(2) 0.53009(18) 0.90869(11) 0.0214(5) Uani 1 1 d .
H30A H -0.0303 0.5281 0.9444 0.032 Uiso 1 1 calc GR
H30B H 0.0401 0.6041 0.8986 0.032 Uiso 1 1 calc GR
H30C H 0.0894 0.5112 0.9184 0.032 Uiso 1 1 calc GR
C29 C 0.0157(2) 0.46159(18) 0.79309(11) 0.0219(5) Uani 1 1 d .
H29A H 0.0932 0.4514 0.7987 0.033 Uiso 1 1 calc GR
H29B H 0.0252 0.5360 0.7853 0.033 Uiso 1 1 calc GR
H29C H -0.0283 0.4076 0.7580 0.033 Uiso 1 1 calc GR
C40 C 0.52536(17) -0.37309(16) 0.65995(10) 0.0132(4) Uani 1 1 d .
C7 C 0.4242(2) 0.2334(2) 0.53443(11) 0.0244(5) Uani 1 1 d .
H7 H 0.4957 0.2455 0.5142 0.029 Uiso 1 1 calc R
C32 C 0.1946(2) -0.06531(18) 0.81147(12) 0.0247(5) Uani 1 1 d .
H32A H 0.2375 -0.0866 0.8429 0.037 Uiso 1 1 calc GR
H32B H 0.1866 -0.1176 0.7727 0.037 Uiso 1 1 calc GR
H32C H 0.1166 -0.0657 0.8253 0.037 Uiso 1 1 calc GR
C10 C -0.03203(18) 0.21288(16) 0.59658(10) 0.0136(4) Uani 1 1 d .
C19 C -0.0692(2) -0.20561(17) 0.63798(11) 0.0214(5) Uani 1 1 d .
H19 H -0.0991 -0.2815 0.6398 0.026 Uiso 1 1 calc R
C45 C 0.5806(2) -0.42722(17) 0.69680(11) 0.0199(5) Uani 1 1 d .
H45 H 0.5583 -0.4303 0.7379 0.024 Uiso 1 1 calc R
C35 C 0.3863(2) 0.3333(2) 0.80548(12) 0.0264(5) Uani 1 1 d .
H35A H 0.3659 0.2756 0.7686 0.040 Uiso 1 1 calc GR
H35B H 0.4628 0.3854 0.8014 0.040 Uiso 1 1 calc GR
H35C H 0.3265 0.3720 0.8101 0.040 Uiso 1 1 calc GR
C2 C 0.06523(18) 0.19036(16) 0.76513(10) 0.0138(4) Uani 1 1 d .
C33 C 0.3895(2) 0.0535(2) 0.78234(12) 0.0271(5) Uani 1 1 d .
H33A H 0.4291 0.1233 0.7695 0.041 Uiso 1 1 calc GR
H33B H 0.3844 -0.0074 0.7481 0.041 Uiso 1 1 calc GR
H33C H 0.4340 0.0448 0.8176 0.041 Uiso 1 1 calc GR
C46 C 0.45589(18) -0.19123(16) 0.65851(9) 0.0128(4) Uani 1 1 d .
C1 C -0.00145(19) 0.09179(17) 0.78393(10) 0.0139(4) Uani 1 1 d .
C66 C -0.1865(3) -0.2017(2) 0.82654(17) 0.0476(8) Uani 1 1 d .
H66A H -0.2506 -0.1986 0.7988 0.057 Uiso 1 1 calc R
H66B H -0.1235 -0.1308 0.8324 0.057 Uiso 1 1 calc R
C65 C -0.2319(3) -0.2306(2) 0.88864(15) 0.0426(7) Uani 1 1 d .
H65A H -0.1672 -0.2089 0.9209 0.051 Uiso 1 1 calc R
H65B H -0.2925 -0.1947 0.9027 0.051 Uiso 1 1 calc R
C37 C 0.26472(19) 0.12314(18) 0.94209(10) 0.0187(4) Uani 1 1 d .
H37 H 0.2767 0.1914 0.9738 0.022 Uiso 1 1 calc R
C31 C 0.26350(19) 0.05290(18) 0.80114(11) 0.0191(5) Uani 1 1 d .
H31 H 0.2237 0.0640 0.7638 0.023 Uiso 1 1 calc R
B1 B 0.4227(2) -0.31172(19) 0.68419(11) 0.0128(4) Uani 1 1 d .
H1A H 0.030(2) 0.030(2) 0.7835(12) 0.024(7) Uiso 1 1 d .
H1B H -0.088(2) 0.072(2) 0.7812(12) 0.025(7) Uiso 1 1 d .

loop_
_atom_site_aniso_label
_atom_site_aniso_U_11
_atom_site_aniso_U_22
_atom_site_aniso_U_33
_atom_site_aniso_U_23
_atom_site_aniso_U_13
_atom_site_aniso_U_12
Rh1 0.01134(8) 0.01474(8) 0.01097(8) 0.00249(6) 0.00055(6) 0.00519(6)
Cl1 0.0226(3) 0.0327(3) 0.0153(3) -0.0045(2) -0.0043(2) 0.0158(2)
P3 0.0116(2) 0.0116(2) 0.0116(3) 0.00227(19) 0.00016(19) 0.00312(19)
P2 0.0113(2) 0.0150(2) 0.0119(3) 0.0037(2) 0.0016(2) 0.0044(2)
P1 0.0124(2) 0.0153(2) 0.0153(3) 0.0032(2) 0.0005(2) 0.0056(2)
O1 0.0608(14) 0.0354(10) 0.0425(13) 0.0010(9) -0.0076(10) 0.0262(10)
C56 0.0246(12) 0.0287(12) 0.0182(12) 0.0122(9) 0.0035(9) 0.0045(10)
C67 0.0381(17) 0.060(2) 0.0445(19) 0.0035(15) 0.0069(14) 0.0194(15)
C4 0.0119(9) 0.0162(9) 0.0150(10) 0.0078(8) 0.0025(8) 0.0056(8)
C49 0.0253(12) 0.0150(10) 0.0219(12) 0.0084(9) 0.0067(9) 0.0075(9)
C23 0.0180(11) 0.0282(12) 0.0211(12) 0.0045(9) -0.0035(9) 0.0083(9)
C57 0.0196(11) 0.0219(11) 0.0183(12) 0.0067(9) 0.0023(9) 0.0036(9)
C41 0.0136(10) 0.0151(9) 0.0158(11) 0.0034(8) 0.0006(8) 0.0042(8)
C61 0.0143(10) 0.0154(10) 0.0247(12) 0.0052(9) -0.0039(9) -0.0005(8)
C59 0.0181(10) 0.0148(9) 0.0153(11) 0.0041(8) 0.0027(8) 0.0060(8)
C9 0.0190(11) 0.0193(10) 0.0211(12) 0.0041(9) 0.0031(9) 0.0024(9)
C42 0.0160(10) 0.0144(9) 0.0199(11) 0.0006(8) 0.0064(9) 0.0006(8)
C62 0.0183(11) 0.0195(10) 0.0195(12) -0.0013(9) -0.0014(9) 0.0031(9)
C52 0.0143(10) 0.0177(10) 0.0134(10) 0.0038(8) 0.0009(8) 0.0080(8)
C34 0.0117(10) 0.0209(10) 0.0261(12) 0.0056(9) 0.0008(9) 0.0054(8)
C54 0.0266(12) 0.0226(11) 0.0155(11) -0.0011(9) -0.0012(9) 0.0084(9)
C8 0.0178(11) 0.0267(12) 0.0341(14) 0.0110(10) 0.0042(10) -0.0007(10)
C12 0.0133(10) 0.0166(10) 0.0241(12) 0.0052(9) 0.0038(9) 0.0061(8)
C60 0.0147(10) 0.0174(10) 0.0239(12) 0.0086(9) 0.0061(9) 0.0062(8)
C58 0.0165(10) 0.0101(9) 0.0157(11) 0.0049(8) 0.0017(8) 0.0042(8)
C16 0.0151(10) 0.0146(9) 0.0097(10) 0.0011(7) 0.0020(8) 0.0038(8)
C5 0.0165(10) 0.0203(10) 0.0167(11) 0.0046(8) 0.0002(8) 0.0054(9)
C53 0.0185(11) 0.0173(10) 0.0162(11) 0.0050(8) 0.0024(8) 0.0055(8)
C27 0.0275(12) 0.0298(12) 0.0168(12) 0.0118(9) 0.0067(9) 0.0092(10)
C63 0.0144(10) 0.0179(10) 0.0174(11) 0.0014(8) 0.0009(8) 0.0048(8)
C50 0.0215(11) 0.0213(11) 0.0232(12) 0.0076(9) -0.0006(9) 0.0104(9)
C55 0.0301(13) 0.0378(13) 0.0102(11) 0.0073(9) 0.0040(9) 0.0126(11)
C18 0.0253(11) 0.0157(10) 0.0146(11) 0.0021(8) 0.0016(9) 0.0085(9)
C48 0.0152(10) 0.0167(10) 0.0193(11) 0.0007(8) 0.0041(8) 0.0021(8)
C21 0.0123(10) 0.0184(10) 0.0212(12) 0.0022(8) 0.0023(8) 0.0051(8)
C6 0.0284(12) 0.0311(12) 0.0150(11) 0.0095(9) 0.0060(9) 0.0165(10)
C26 0.0185(11) 0.0307(12) 0.0191(12) 0.0067(9) 0.0067(9) 0.0091(10)
C13 0.0150(10) 0.0183(10) 0.0231(12) 0.0023(9) -0.0042(9) 0.0069(8)
C22 0.0142(10) 0.0189(10) 0.0150(11) 0.0042(8) 0.0008(8) 0.0048(8)
C11 0.0187(10) 0.0149(9) 0.0141(11) 0.0036(8) 0.0023(8) 0.0055(8)
C47 0.0134(10) 0.0174(10) 0.0129(10) 0.0024(8) 0.0014(8) 0.0059(8)
C28 0.0168(10) 0.0148(9) 0.0152(11) 0.0033(8) 0.0026(8) 0.0055(8)
C17 0.0158(10) 0.0152(9) 0.0137(10) 0.0005(8) -0.0019(8) 0.0041(8)
C43 0.0149(10) 0.0154(10) 0.0328(14) -0.0021(9) 0.0008(9) 0.0057(8)
C14 0.0243(12) 0.0252(11) 0.0130(11) 0.0009(9) -0.0035(9) 0.0103(9)
C39 0.0285(13) 0.0285(12) 0.0250(13) 0.0135(10) 0.0058(10) 0.0083(10)
C38 0.0275(12) 0.0274(12) 0.0226(13) 0.0044(10) -0.0056(10) 0.0135(10)
C36 0.0216(12) 0.0209(11) 0.0340(14) 0.0008(10) -0.0024(10) 0.0026(9)
C24 0.0177(11) 0.0205(10) 0.0199(12) 0.0036(9) 0.0013(9) 0.0015(9)
C64 0.0515(18) 0.0487(17) 0.0314(16) 0.0151(13) -0.0016(14) 0.0107(15)
C20 0.0139(10) 0.0170(10) 0.0296(13) 0.0018(9) 0.0034(9) -0.0003(8)
C3 0.0148(10) 0.0120(9) 0.0116(10) 0.0002(7) -0.0010(8) 0.0029(8)
C15 0.0179(10) 0.0200(10) 0.0138(11) 0.0010(8) 0.0008(8) 0.0084(9)
C51 0.0145(10) 0.0160(10) 0.0185(11) 0.0032(8) -0.0019(8) 0.0038(8)
C44 0.0245(12) 0.0225(11) 0.0295(13) 0.0034(10) -0.0051(10) 0.0134(10)
C25 0.0179(10) 0.0213(10) 0.0122(10) 0.0060(8) 0.0029(8) 0.0058(9)
C30 0.0246(12) 0.0173(10) 0.0207(12) 0.0016(9) 0.0021(9) 0.0045(9)
C29 0.0300(12) 0.0165(10) 0.0183(12) 0.0048(9) 0.0064(9) 0.0048(9)
C40 0.0113(9) 0.0105(9) 0.0160(10) 0.0023(8) -0.0003(8) 0.0006(7)
C7 0.0151(11) 0.0394(13) 0.0279(13) 0.0222(11) 0.0096(9) 0.0129(10)
C32 0.0292(13) 0.0205(11) 0.0247(13) 0.0017(9) -0.0058(10) 0.0093(10)
C10 0.0142(10) 0.0110(9) 0.0152(10) 0.0017(7) -0.0006(8) 0.0034(8)
C19 0.0277(12) 0.0110(9) 0.0231(12) 0.0035(8) 0.0056(10) 0.0018(9)
C45 0.0251(12) 0.0197(10) 0.0171(11) 0.0030(9) 0.0001(9) 0.0103(9)
C35 0.0198(11) 0.0265(12) 0.0331(14) 0.0140(10) 0.0022(10) 0.0023(10)
C2 0.0119(9) 0.0152(9) 0.0153(10) -0.0001(8) -0.0012(8) 0.0071(8)
C33 0.0253(12) 0.0314(13) 0.0263(13) -0.0006(10) 0.0042(10) 0.0144(10)
C46 0.0157(10) 0.0131(9) 0.0106(10) 0.0008(7) 0.0027(8) 0.0065(8)
C1 0.0140(10) 0.0160(9) 0.0118(10) 0.0015(8) 0.0001(8) 0.0050(8)
C66 0.0418(17) 0.0396(16) 0.067(2) 0.0232(16) 0.0049(16) 0.0129(14)
C65 0.0416(17) 0.0443(16) 0.0432(18) -0.0020(14) 0.0009(14) 0.0204(14)
C37 0.0214(11) 0.0201(10) 0.0159(11) 0.0030(8) -0.0010(9) 0.0082(9)
C31 0.0204(11) 0.0216(11) 0.0178(11) 0.0020(9) -0.0008(9) 0.0108(9)
B1 0.0127(11) 0.0141(10) 0.0121(11) 0.0038(8) 0.0016(9) 0.0039(9)

loop_
_atom_type_symbol
_atom_type_description
_atom_type_scat_dispersion_real
_atom_type_scat_dispersion_imag
_atom_type_scat_source
C C 0.0033 0.0016 'International Tables Vol C Tables 4.2.6.8 and 6.1.1.4'
H H 0.0000 0.0000 'International Tables Vol C Tables 4.2.6.8 and 6.1.1.4'
B B 0.0013 0.0007 'International Tables Vol C Tables 4.2.6.8 and 6.1.1.4'
Cl Cl 0.1484 0.1585 'International Tables Vol C Tables 4.2.6.8 and 6.1.1.4'
O O 0.0106 0.0060 'International Tables Vol C Tables 4.2.6.8 and 6.1.1.4'
P P 0.1023 0.0942 'International Tables Vol C Tables 4.2.6.8 and 6.1.1.4'
Rh Rh -1.1178 0.9187 'International Tables Vol C Tables 4.2.6.8 and 6.1.1.4'

loop_
_geom_angle_atom_site_label_1
_geom_angle_atom_site_label_2
_geom_angle_atom_site_label_3
_geom_angle
Cl1 Rh1 P2 86.37(2)
Cl1 Rh1 P1 86.15(2)
P2 Rh1 P1 172.518(19)
C2 Rh1 Cl1 159.59(6)
C2 Rh1 P2 93.78(6)
C2 Rh1 P1 93.27(6)
C2 Rh1 C1 39.85(8)
C1 Rh1 Cl1 160.53(6)
C1 Rh1 P2 94.69(6)
C1 Rh1 P1 92.32(6)
C4 P3 C10 109.38(10)
C16 P3 C4 107.83(9)
C16 P3 C10 107.87(9)
C3 P3 C4 110.27(10)
C3 P3 C16 109.91(10)
C3 P3 C10 111.47(9)
C22 P2 Rh1 113.94(7)
C28 P2 Rh1 113.53(7)
C28 P2 C22 104.05(9)
C25 P2 Rh1 113.46(7)
C25 P2 C22 108.34(10)
C25 P2 C28 102.51(10)
C34 P1 Rh1 113.43(7)
C34 P1 C31 102.98(10)
C37 P1 Rh1 111.37(7)
C37 P1 C34 104.01(10)
C37 P1 C31 108.81(10)
C31 P1 Rh1 115.34(7)
C67 O1 C64 109.6(2)
C57 C56 H56 120.0
C57 C56 C55 119.9(2)
C55 C56 H56 120.0
O1 C67 H67A 110.5
O1 C67 H67B 110.5
O1 C67 C66 106.0(2)
H67A C67 H67B 108.7
C66 C67 H67A 110.5
C66 C67 H67B 110.5
C9 C4 P3 120.28(16)
C5 C4 P3 119.99(15)
C5 C4 C9 119.7(2)
C50 C49 H49 120.7
C50 C49 C48 118.5(2)
C48 C49 H49 120.7
H23A C23 H23B 109.5
H23A C23 H23C 109.5
H23B C23 H23C 109.5
C22 C23 H23A 109.5
C22 C23 H23B 109.5
C22 C23 H23C 109.5
C56 C57 H57 118.3
C56 C57 C52 123.4(2)
C52 C57 H57 118.3
C42 C41 H41 118.3
C42 C41 C40 123.4(2)
C40 C41 H41 118.3
C62 C61 H61 120.6
C60 C61 H61 120.6
C60 C61 C62 118.8(2)
C60 C59 H59 118.5
C60 C59 C58 122.9(2)
C58 C59 H59 118.5
C4 C9 H9 120.1
C8 C9 C4 119.8(2)
C8 C9 H9 120.1
C41 C42 H42 120.1
C41 C42 C43 119.8(2)
C43 C42 H42 120.1
C61 C62 H62 119.9
C61 C62 C63 120.2(2)
C63 C62 H62 119.9
C57 C52 B1 121.03(18)
C53 C52 C57 114.82(19)
C53 C52 B1 124.14(19)
P1 C34 H34 107.2
C36 C34 P1 115.07(16)
C36 C34 H34 107.2
C36 C34 C35 110.48(19)
C35 C34 P1 109.32(15)
C35 C34 H34 107.2
C53 C54 H54 119.6
C55 C54 H54 119.6
C55 C54 C53 120.8(2)
C9 C8 H8 120.0
C9 C8 C7 120.1(2)
C7 C8 H8 120.0
C13 C12 H12 120.2
C13 C12 C11 119.5(2)
C11 C12 H12 120.2
C61 C60 C59 120.2(2)
C61 C60 H60 119.9
C59 C60 H60 119.9
C59 C58 B1 121.58(18)
C63 C58 C59 114.94(19)
C63 C58 B1 122.97(18)
C21 C16 P3 120.66(16)
C21 C16 C17 120.08(19)
C17 C16 P3 119.17(15)
C4 C5 H5 120.1
C6 C5 C4 119.9(2)
C6 C5 H5 120.1
C52 C53 H53 118.7
C54 C53 C52 122.5(2)
C54 C53 H53 118.7
H27A C27 H27B 109.5
H27A C27 H27C 109.5
H27B C27 H27C 109.5
C25 C27 H27A 109.5
C25 C27 H27B 109.5
C25 C27 H27C 109.5
C62 C63 C58 122.9(2)
C62 C63 H63 118.6
C58 C63 H63 118.6
C49 C50 H50 119.9
C49 C50 C51 120.3(2)
C51 C50 H50 119.9
C56 C55 H55 120.7
C54 C55 C56 118.5(2)
C54 C55 H55 120.7
C17 C18 H18 120.0
C17 C18 C19 120.0(2)
C19 C18 H18 120.0
C49 C48 H48 119.8
C49 C48 C47 120.48(19)
C47 C48 H48 119.8
C16 C21 H21 120.1
C16 C21 C20 119.8(2)
C20 C21 H21 120.1
C5 C6 H6 120.0
C7 C6 C5 120.0(2)
C7 C6 H6 120.0
H26A C26 H26B 109.5
H26A C26 H26C 109.5
H26B C26 H26C 109.5
C25 C26 H26A 109.5
C25 C26 H26B 109.5
C25 C26 H26C 109.5
C12 C13 H13 119.8
C12 C13 C14 120.4(2)
C14 C13 H13 119.8
P2 C22 H22 105.7
C23 C22 P2 117.13(15)
C23 C22 H22 105.7
C24 C22 P2 111.32(15)
C24 C22 C23 110.50(18)
C24 C22 H22 105.7
C12 C11 H11 119.7
C12 C11 C10 120.5(2)
C10 C11 H11 119.7
C48 C47 H47 118.7
C48 C47 C46 122.64(19)
C46 C47 H47 118.7
P2 C28 H28 107.4
C30 C28 P2 113.71(15)
C30 C28 H28 107.4
C29 C28 P2 110.92(14)
C29 C28 H28 107.4
C29 C28 C30 109.71(18)
C16 C17 H17 120.1
C18 C17 C16 119.73(19)
C18 C17 H17 120.1
C42 C43 H43 120.7
C44 C43 C42 118.5(2)
C44 C43 H43 120.7
C13 C14 H14 119.9
C13 C14 C15 120.3(2)
C15 C14 H14 119.9
H39A C39 H39B 109.5
H39A C39 H39C 109.5
H39B C39 H39C 109.5
C37 C39 H39A 109.5
C37 C39 H39B 109.5
C37 C39 H39C 109.5
H38A C38 H38B 109.5
H38A C38 H38C 109.5
H38B C38 H38C 109.5
C37 C38 H38A 109.5
C37 C38 H38B 109.5
C37 C38 H38C 109.5
C34 C36 H36A 109.5
C34 C36 H36B 109.5
C34 C36 H36C 109.5
H36A C36 H36B 109.5
H36A C36 H36C 109.5
H36B C36 H36C 109.5
C22 C24 H24A 109.5
C22 C24 H24B 109.5
C22 C24 H24C 109.5
H24A C24 H24B 109.5
H24A C24 H24C 109.5
H24B C24 H24C 109.5
O1 C64 H64A 110.6
O1 C64 H64B 110.6
O1 C64 C65 105.9(2)
H64A C64 H64B 108.7
C65 C64 H64A 110.6
C65 C64 H64B 110.6
C21 C20 H20 120.0
C19 C20 C21 120.0(2)
C19 C20 H20 120.0
P3 C3 H3 118.3
C2 C3 P3 123.43(15)
C2 C3 H3 118.3
C14 C15 H15 120.2
C14 C15 C10 119.6(2)
C10 C15 H15 120.2
C50 C51 H51 118.4
C50 C51 C46 123.13(19)
C46 C51 H51 118.4
C43 C44 H44 119.5
C43 C44 C45 120.9(2)
C45 C44 H44 119.5
P2 C25 H25 104.5
C27 C25 P2 114.91(15)
C27 C25 H25 104.5
C26 C25 P2 115.31(15)
C26 C25 C27 111.58(18)
C26 C25 H25 104.5
C28 C30 H30A 109.5
C28 C30 H30B 109.5
C28 C30 H30C 109.5
H30A C30 H30B 109.5
H30A C30 H30C 109.5
H30B C30 H30C 109.5
C28 C29 H29A 109.5
C28 C29 H29B 109.5
C28 C29 H29C 109.5
H29A C29 H29B 109.5
H29A C29 H29C 109.5
H29B C29 H29C 109.5
C41 C40 B1 120.33(18)
C45 C40 C41 114.96(19)
C45 C40 B1 124.71(19)
C8 C7 H7 119.7
C6 C7 C8 120.5(2)
C6 C7 H7 119.7
H32A C32 H32B 109.5
H32A C32 H32C 109.5
H32B C32 H32C 109.5
C31 C32 H32A 109.5
C31 C32 H32B 109.5
C31 C32 H32C 109.5
C11 C10 P3 118.75(16)
C15 C10 P3 121.56(16)
C15 C10 C11 119.60(19)
C18 C19 H19 119.8
C20 C19 C18 120.47(19)
C20 C19 H19 119.8
C44 C45 C40 122.3(2)
C44 C45 H45 118.8
C40 C45 H45 118.8
C34 C35 H35A 109.5
C34 C35 H35B 109.5
C34 C35 H35C 109.5
H35A C35 H35B 109.5
H35A C35 H35C 109.5
H35B C35 H35C 109.5
C3 C2 Rh1 139.37(16)
C3 C2 C1 145.5(2)
C1 C2 Rh1 75.09(13)
H33A C33 H33B 109.5
H33A C33 H33C 109.5
H33B C33 H33C 109.5
C31 C33 H33A 109.5
C31 C33 H33B 109.5
C31 C33 H33C 109.5
C47 C46 B1 121.55(18)
C51 C46 C47 114.88(18)
C51 C46 B1 123.56(18)
Rh1 C1 H1A 112.2(15)
Rh1 C1 H1B 112.5(15)
C2 C1 Rh1 65.07(11)
C2 C1 H1A 121.2(15)
C2 C1 H1B 119.1(15)
H1A C1 H1B 115(2)
C67 C66 H66A 111.5
C67 C66 H66B 111.5
C67 C66 C65 101.3(2)
H66A C66 H66B 109.3
C65 C66 H66A 111.5
C65 C66 H66B 111.5
C64 C65 C66 102.2(2)
C64 C65 H65A 111.3
C64 C65 H65B 111.3
C66 C65 H65A 111.3
C66 C65 H65B 111.3
H65A C65 H65B 109.2
P1 C37 H37 105.1
C39 C37 P1 113.15(15)
C39 C37 C38 111.69(19)
C39 C37 H37 105.1
C38 C37 P1 115.52(16)
C38 C37 H37 105.1
P1 C31 H31 105.4
C32 C31 P1 113.52(16)
C32 C31 H31 105.4
C33 C31 P1 117.19(15)
C33 C31 C32 108.78(18)
C33 C31 H31 105.4
C52 B1 C58 110.21(17)
C52 B1 C40 110.18(16)
C52 B1 C46 111.31(16)
C58 B1 C40 110.96(16)
C58 B1 C46 106.96(16)
C40 B1 C46 107.14(16)

loop_
_geom_bond_atom_site_label_1
_geom_bond_atom_site_label_2
_geom_bond_distance
Rh1 Cl1 2.3536(6)
Rh1 P2 2.3686(5)
Rh1 P1 2.3750(5)
Rh1 C2 1.972(2)
Rh1 C1 2.102(2)
P3 C4 1.799(2)
P3 C16 1.792(2)
P3 C3 1.767(2)
P3 C10 1.799(2)
P2 C22 1.863(2)
P2 C28 1.855(2)
P2 C25 1.849(2)
P1 C34 1.857(2)
P1 C37 1.846(2)
P1 C31 1.868(2)
O1 C67 1.413(4)
O1 C64 1.431(4)
C56 H56 0.9300
C56 C57 1.385(3)
C56 C55 1.388(3)
C67 H67A 0.9700
C67 H67B 0.9700
C67 C66 1.508(4)
C4 C9 1.395(3)
C4 C5 1.393(3)
C49 H49 0.9300
C49 C50 1.381(3)
C49 C48 1.387(3)
C23 H23A 0.9600
C23 H23B 0.9600
C23 H23C 0.9600
C23 C22 1.533(3)
C57 H57 0.9300
C57 C52 1.402(3)
C41 H41 0.9300
C41 C42 1.386(3)
C41 C40 1.402(3)
C61 H61 0.9300
C61 C62 1.385(3)
C61 C60 1.380(3)
C59 H59 0.9300
C59 C60 1.394(3)
C59 C58 1.402(3)
C9 H9 0.9300
C9 C8 1.378(3)
C42 H42 0.9300
C42 C43 1.391(3)
C62 H62 0.9300
C62 C63 1.392(3)
C52 C53 1.401(3)
C52 B1 1.643(3)
C34 H34 0.9800
C34 C36 1.529(3)
C34 C35 1.532(3)
C54 H54 0.9300
C54 C53 1.391(3)
C54 C55 1.381(3)
C8 H8 0.9300
C8 C7 1.381(3)
C12 H12 0.9300
C12 C13 1.382(3)
C12 C11 1.385(3)
C60 H60 0.9300
C58 C63 1.400(3)
C58 B1 1.647(3)
C16 C21 1.389(3)
C16 C17 1.397(3)
C5 H5 0.9300
C5 C6 1.382(3)
C53 H53 0.9300
C27 H27A 0.9600
C27 H27B 0.9600
C27 H27C 0.9600
C27 C25 1.535(3)
C63 H63 0.9300
C50 H50 0.9300
C50 C51 1.394(3)
C55 H55 0.9300
C18 H18 0.9300
C18 C17 1.383(3)
C18 C19 1.389(3)
C48 H48 0.9300
C48 C47 1.389(3)
C21 H21 0.9300
C21 C20 1.390(3)
C6 H6 0.9300
C6 C7 1.380(3)
C26 H26A 0.9600
C26 H26B 0.9600
C26 H26C 0.9600
C26 C25 1.534(3)
C13 H13 0.9300
C13 C14 1.385(3)
C22 H22 0.9800
C22 C24 1.533(3)
C11 H11 0.9300
C11 C10 1.395(3)
C47 H47 0.9300
C47 C46 1.408(3)
C28 H28 0.9800
C28 C30 1.529(3)
C28 C29 1.523(3)
C17 H17 0.9300
C43 H43 0.9300
C43 C44 1.378(3)
C14 H14 0.9300
C14 C15 1.390(3)
C39 H39A 0.9600
C39 H39B 0.9600
C39 H39C 0.9600
C39 C37 1.534(3)
C38 H38A 0.9600
C38 H38B 0.9600
C38 H38C 0.9600
C38 C37 1.537(3)
C36 H36A 0.9600
C36 H36B 0.9600
C36 H36C 0.9600
C24 H24A 0.9600
C24 H24B 0.9600
C24 H24C 0.9600
C64 H64A 0.9700
C64 H64B 0.9700
C64 C65 1.495(4)
C20 H20 0.9300
C20 C19 1.380(3)
C3 H3 0.9300
C3 C2 1.341(3)
C15 H15 0.9300
C15 C10 1.391(3)
C51 H51 0.9300
C51 C46 1.395(3)
C44 H44 0.9300
C44 C45 1.394(3)
C25 H25 0.9800
C30 H30A 0.9600
C30 H30B 0.9600
C30 H30C 0.9600
C29 H29A 0.9600
C29 H29B 0.9600
C29 H29C 0.9600
C40 C45 1.399(3)
C40 B1 1.650(3)
C7 H7 0.9300
C32 H32A 0.9600
C32 H32B 0.9600
C32 H32C 0.9600
C32 C31 1.535(3)
C19 H19 0.9300
C45 H45 0.9300
C35 H35A 0.9600
C35 H35B 0.9600
C35 H35C 0.9600
C2 C1 1.394(3)
C33 H33A 0.9600
C33 H33B 0.9600
C33 H33C 0.9600
C33 C31 1.527(3)
C46 B1 1.653(3)
C1 H1A 0.96(2)
C1 H1B 0.97(3)
C66 H66A 0.9700
C66 H66B 0.9700
C66 C65 1.509(4)
C65 H65A 0.9700
C65 H65B 0.9700
C37 H37 0.9800
C31 H31 0.9800

loop_
_geom_torsion_atom_site_label_1
_geom_torsion_atom_site_label_2
_geom_torsion_atom_site_label_3
_geom_torsion_atom_site_label_4
_geom_torsion
Rh1 P2 C22 C23 -151.13(15)
Rh1 P2 C22 C24 80.38(15)
Rh1 P2 C28 C30 -73.21(16)
Rh1 P2 C28 C29 51.00(17)
Rh1 P2 C25 C27 -48.64(17)
Rh1 P2 C25 C26 179.43(13)
Rh1 P1 C34 C36 72.41(17)
Rh1 P1 C34 C35 -52.57(17)
Rh1 P1 C37 C39 49.22(17)
Rh1 P1 C37 C38 179.74(14)
Rh1 P1 C31 C32 -83.73(16)
Rh1 P1 C31 C33 148.07(15)
P3 C4 C9 C8 178.76(18)
P3 C4 C5 C6 -179.08(16)
P3 C16 C21 C20 -176.28(17)
P3 C16 C17 C18 175.72(16)
P3 C3 C2 Rh1 176.39(13)
P3 C3 C2 C1 -1.6(4)
O1 C67 C66 C65 32.6(3)
O1 C64 C65 C66 30.8(3)
C56 C57 C52 C53 0.4(3)
C56 C57 C52 B1 179.3(2)
C67 O1 C64 C65 -10.8(3)
C67 C66 C65 C64 -37.9(3)
C4 P3 C16 C21 -135.74(18)
C4 P3 C16 C17 47.85(19)
C4 P3 C3 C2 -131.86(18)
C4 P3 C10 C11 -156.04(16)
C4 P3 C10 C15 27.38(19)
C4 C9 C8 C7 0.2(4)
C4 C5 C6 C7 0.4(3)
C49 C50 C51 C46 -1.0(3)
C49 C48 C47 C46 -1.8(3)
C57 C56 C55 C54 0.0(4)
C57 C52 C53 C54 0.1(3)
C57 C52 B1 C58 43.9(2)
C57 C52 B1 C40 -78.9(2)
C57 C52 B1 C46 162.41(18)
C41 C42 C43 C44 0.2(3)
C41 C40 C45 C44 -0.2(3)
C41 C40 B1 C52 -163.32(17)
C41 C40 B1 C58 74.3(2)
C41 C40 B1 C46 -42.1(2)
C61 C62 C63 C58 -0.9(3)
C59 C58 C63 C62 1.5(3)
C59 C58 B1 C52 33.2(3)
C59 C58 B1 C40 155.51(19)
C59 C58 B1 C46 -87.9(2)
C9 C4 C5 C6 0.9(3)
C9 C8 C7 C6 1.1(4)
C42 C41 C40 C45 0.9(3)
C42 C41 C40 B1 -179.92(18)
C42 C43 C44 C45 0.5(3)
C62 C61 C60 C59 1.2(3)
C34 P1 C37 C39 171.75(16)
C34 P1 C37 C38 -57.73(18)
C34 P1 C31 C32 152.17(16)
C34 P1 C31 C33 24.0(2)
C12 C13 C14 C15 0.4(3)
C12 C11 C10 P3 -175.18(15)
C12 C11 C10 C15 1.5(3)
C60 C61 C62 C63 -0.6(3)
C60 C59 C58 C63 -0.9(3)
C60 C59 C58 B1 171.13(19)
C58 C59 C60 C61 -0.4(3)
C16 P3 C4 C9 -147.50(17)
C16 P3 C4 C5 32.49(19)
C16 P3 C3 C2 -13.1(2)
C16 P3 C10 C11 86.92(17)
C16 P3 C10 C15 -89.65(18)
C16 C21 C20 C19 0.9(3)
C5 C4 C9 C8 -1.2(3)
C5 C6 C7 C8 -1.5(3)
C53 C52 B1 C58 -137.3(2)
C53 C52 B1 C40 99.9(2)
C53 C52 B1 C46 -18.8(3)
C53 C54 C55 C56 0.4(3)
C63 C58 B1 C52 -155.41(19)
C63 C58 B1 C40 -33.1(3)
C63 C58 B1 C46 83.4(2)
C50 C49 C48 C47 -0.1(3)
C50 C51 C46 C47 -0.9(3)
C50 C51 C46 B1 -180.0(2)
C55 C56 C57 C52 -0.5(4)
C55 C54 C53 C52 -0.5(3)
C48 C49 C50 C51 1.5(3)
C48 C47 C46 C51 2.3(3)
C48 C47 C46 B1 -178.63(19)
C21 C16 C17 C18 -0.7(3)
C21 C20 C19 C18 -1.2(4)
C13 C12 C11 C10 -1.3(3)
C13 C14 C15 C10 -0.3(3)
C22 P2 C28 C30 162.37(16)
C22 P2 C28 C29 -73.41(17)
C22 P2 C25 C27 78.93(17)
C22 P2 C25 C26 -53.00(18)
C11 C12 C13 C14 0.4(3)
C47 C46 B1 C52 66.9(2)
C47 C46 B1 C58 -172.67(18)
C47 C46 B1 C40 -53.6(2)
C28 P2 C22 C23 -26.98(19)
C28 P2 C22 C24 -155.47(15)
C28 P2 C25 C27 -171.47(16)
C28 P2 C25 C26 56.60(17)
C17 C16 C21 C20 0.1(3)
C17 C18 C19 C20 0.6(3)
C43 C44 C45 C40 -0.5(3)
C14 C15 C10 P3 175.90(16)
C14 C15 C10 C11 -0.6(3)
C64 O1 C67 C66 -14.1(3)
C3 P3 C4 C9 -27.5(2)
C3 P3 C4 C5 152.50(17)
C3 P3 C16 C21 104.02(18)
C3 P3 C16 C17 -72.39(19)
C3 P3 C10 C11 -33.83(19)
C3 P3 C10 C15 149.59(17)
C3 C2 C1 Rh1 178.6(3)
C51 C46 B1 C52 -114.1(2)
C51 C46 B1 C58 6.4(3)
C51 C46 B1 C40 125.4(2)
C25 P2 C22 C23 81.57(18)
C25 P2 C22 C24 -46.92(17)
C25 P2 C28 C30 49.56(17)
C25 P2 C28 C29 173.78(15)
C40 C41 C42 C43 -1.0(3)
C10 P3 C4 C9 95.44(18)
C10 P3 C4 C5 -84.57(18)
C10 P3 C16 C21 -17.7(2)
C10 P3 C16 C17 165.88(17)
C10 P3 C3 C2 106.44(19)
C19 C18 C17 C16 0.4(3)
C45 C40 B1 C52 15.8(3)
C45 C40 B1 C58 -106.6(2)
C45 C40 B1 C46 137.00(19)
C37 P1 C34 C36 -48.76(18)
C37 P1 C34 C35 -173.74(16)
C37 P1 C31 C32 42.23(18)
C37 P1 C31 C33 -85.97(19)
C31 P1 C34 C36 -162.24(16)
C31 P1 C34 C35 72.77(17)
C31 P1 C37 C39 -79.01(18)
C31 P1 C37 C38 51.51(18)
B1 C52 C53 C54 -178.79(19)
B1 C58 C63 C62 -170.4(2)
B1 C40 C45 C44 -179.30(19)
